data_1526020
loop_
_publ_author_name
'Michiue, Y.'
'Watanabe, M.'
'Yoshikado, S.'

_publ_section_title
;
 High-temperature X-ray study for a single crystal of the hollandite-like
 one-dimensional ionic conductor, Nax Crx Ti8-x O16 (x = 1.7)
;
_journal_name_full 'Solid State Ionics'
_journal_page_first 939
_journal_page_last 943
_journal_volume 136
_journal_year 2000
_chemical_formula_sum 'Cr1.71 Na1.7 O16 Ti6.29'
_chemical_name_systematic 'Na1.7 (Cr1.71 Ti6.29) O16'
_space_group_IT_number 87
_symmetry_space_group_name_Hall '-I 4'
_symmetry_space_group_name_H-M 'I 4/m'
_cell_angle_alpha 90
_cell_angle_beta 90
_cell_angle_gamma 90
_cell_formula_units_Z 1
_cell_length_a 10.099
_cell_length_b 10.099
_cell_length_c 2.971
_cell_volume 303.012
_citation_journal_id_ASTM SSIOD3
_cod_data_source_file Michiue_SSIOD3_2000_609.cif
_cod_data_source_block Cr1.71Na1.7O16Ti6.29
_cod_original_cell_volume 303.0117
_cod_database_code 1526020

loop_
_symmetry_equiv_pos_as_xyz
x,y,z
-y,x,z
-x,-y,z
y,-x,z
-x,-y,-z
y,-x,-z
x,y,-z
-y,x,-z
x+1/2,y+1/2,z+1/2
-y+1/2,x+1/2,z+1/2
-x+1/2,-y+1/2,z+1/2
y+1/2,-x+1/2,z+1/2
-x+1/2,-y+1/2,-z+1/2
y+1/2,-x+1/2,-z+1/2
x+1/2,y+1/2,-z+1/2
-y+1/2,x+1/2,-z+1/2

loop_
_atom_site_label
_atom_site_type_symbol
_atom_site_fract_x
_atom_site_fract_y
_atom_site_fract_z
_atom_site_occupancy
_atom_site_U_iso_or_equiv
Na2 Na+1 0 0 0.24 0.15 0.0
Ti1 Ti+4 0.35112 0.16793 0 0.786 0.0
O2 O-2 0.5418 0.1643 0 1 0.0
Cr1 Cr+3 0.35112 0.16793 0 0.214 0.0
Na3 Na+1 0 0 0 0.07 0.0
O1 O-2 0.1544 0.2024 0 1 0.0
Na1 Na+1 0.071 0.01 0.5 0.12 0.0
